data_4335435
loop_
_publ_author_name
'Sang Ho Lim'
'Seth M. Cohen'

_publ_section_title
;
 Self-Assembled Supramolecular Clusters Based on Phosphines and Coinage
 Metals: Tetrahedra, Helicates, and Mesocates
;
_journal_name_full 'Inorganic Chemistry'
_journal_page_first 7862
_journal_page_last 7872
_journal_paper_doi 10.1021/ic302840x
_journal_volume 52
_journal_year 2013
_chemical_formula_moiety 'C57 H39 Cu I P3, 2(C3 H7 N O)'
_chemical_formula_sum 'C63 H53 Cu I N2 O2 P3'
_chemical_formula_weight 1153.42
_chemical_name_common {[Cu2(1,5-dppen)3]I2}n
_chemical_name_systematic
; 
 ? 
;
_space_group_IT_number 2
_symmetry_cell_setting triclinic
_symmetry_space_group_name_Hall '-P 1'
_symmetry_space_group_name_H-M 'P -1'
_atom_sites_solution_hydrogens geom
_atom_sites_solution_primary direct
_atom_sites_solution_secondary difmap
_audit_creation_method SHELXL-97
_cell_angle_alpha 85.6330(10)
_cell_angle_beta 77.2570(10)
_cell_angle_gamma 80.8610(10)
_cell_formula_units_Z 2
_cell_length_a 12.8162(2)
_cell_length_b 13.0129(2)
_cell_length_c 17.0064(3)
_cell_measurement_reflns_used 9970
_cell_measurement_temperature 100(2)
_cell_measurement_theta_max 61.10
_cell_measurement_theta_min 2.62
_cell_volume 2728.79(8)
_computing_cell_refinement 'Bruker SMART'
_computing_data_collection 'Bruker SMART'
_computing_data_reduction 'Bruker SAINT'
_computing_molecular_graphics 'Bruker SHELXTL'
_computing_publication_material 'Bruker SHELXTL'
_computing_structure_refinement 'SHELXL-97 (Sheldrick, 2008)'
_computing_structure_solution 'SHELXS-97 (Sheldrick, 2008)'
_diffrn_ambient_temperature 100(2)
_diffrn_measured_fraction_theta_full 0.949
_diffrn_measured_fraction_theta_max 0.949
_diffrn_measurement_device_type 'CCD area detector'
_diffrn_measurement_method 'phi and omega scans'
_diffrn_radiation_monochromator graphite
_diffrn_radiation_source 'fine-focus sealed tube'
_diffrn_radiation_type CuK\a
_diffrn_radiation_wavelength 1.54178
_diffrn_reflns_av_R_equivalents 0.0356
_diffrn_reflns_av_sigmaI/netI 0.0323
_diffrn_reflns_limit_h_max 14
_diffrn_reflns_limit_h_min -14
_diffrn_reflns_limit_k_max 14
_diffrn_reflns_limit_k_min -13
_diffrn_reflns_limit_l_max 19
_diffrn_reflns_limit_l_min -19
_diffrn_reflns_number 26514
_diffrn_reflns_theta_full 60.01
_diffrn_reflns_theta_max 60.01
_diffrn_reflns_theta_min 2.67
_exptl_absorpt_coefficient_mu 6.190
_exptl_absorpt_correction_T_max 0.5492
_exptl_absorpt_correction_T_min 0.4778
_exptl_absorpt_correction_type multi-scan
_exptl_absorpt_process_details SADABS
_exptl_crystal_colour colorless
_exptl_crystal_density_diffrn 1.404
_exptl_crystal_description prism
_exptl_crystal_F_000 1176
_exptl_crystal_size_max 0.14
_exptl_crystal_size_mid 0.12
_exptl_crystal_size_min 0.11
_refine_diff_density_max 1.928
_refine_diff_density_min -0.523
_refine_diff_density_rms 0.132
_refine_ls_extinction_method SHELXTL
_refine_ls_goodness_of_fit_ref 1.080
_refine_ls_hydrogen_treatment constr
_refine_ls_matrix_type full
_refine_ls_number_parameters 649
_refine_ls_number_reflns 7696
_refine_ls_number_restraints 0
_refine_ls_restrained_S_all 1.080
_refine_ls_R_factor_all 0.0630
_refine_ls_R_factor_gt 0.0582
_refine_ls_shift/su_max 0.001
_refine_ls_shift/su_mean 0.000
_refine_ls_structure_factor_coef Fsqd
_refine_ls_weighting_details 'calc w=1/[\s^2^(Fo^2^)+(0.1152P)^2^+3.4642P] where P=(Fo^2^+2Fc^2^)/3'
_refine_ls_weighting_scheme calc
_refine_ls_wR_factor_gt 0.1601
_refine_ls_wR_factor_ref 0.1661
_reflns_number_gt 6970
_reflns_number_total 7696
_reflns_threshold_expression >2sigma(I)
_cod_data_source_file ic302840x_si_002_10.cif
_cod_data_source_block {[Cu2[1,5-dppen]3]I2}n
_cod_database_code 4335435

loop_
_symmetry_equiv_pos_as_xyz
'x, y, z'
'-x, -y, -z'

loop_
_atom_site_label
_atom_site_type_symbol
_atom_site_fract_x
_atom_site_fract_y
_atom_site_fract_z
_atom_site_U_iso_or_equiv
_atom_site_adp_type
_atom_site_occupancy
_atom_site_symmetry_multiplicity
_atom_site_calc_flag
_atom_site_refinement_flags
Cu1 Cu 0.42221(6) 0.25763(6) 0.22553(4) 0.0382(2) Uani 1 1 d .
I1 I 0.60184(3) 0.22385(3) 0.119630(18) 0.04229(16) Uani 1 1 d .
P1 P 0.42535(15) 0.12465(13) 0.32111(10) 0.0584(4) Uani 1 1 d .
P2 P 0.27908(11) 0.26603(12) 0.16621(8) 0.0415(3) Uani 1 1 d .
P3 P 0.40189(10) 0.41331(10) 0.28436(8) 0.0367(3) Uani 1 1 d .
C1 C 0.4991(6) 0.1557(6) 0.3960(4) 0.0664(19) Uani 1 1 d .
C2 C 0.5885(6) 0.2095(6) 0.3682(4) 0.0672(19) Uani 1 1 d .
H2 H 0.6100 0.2245 0.3119 0.081 Uiso 1 1 calc R
C3 C 0.6461(7) 0.2413(7) 0.4195(4) 0.076(2) Uani 1 1 d .
H3 H 0.7059 0.2776 0.3994 0.091 Uiso 1 1 calc R
C4 C 0.6137(8) 0.2184(7) 0.5004(5) 0.087(3) Uani 1 1 d .
H4 H 0.6515 0.2398 0.5371 0.105 Uiso 1 1 calc R
C5 C 0.5306(9) 0.1670(7) 0.5285(5) 0.092(3) Uani 1 1 d .
H5 H 0.5109 0.1502 0.5847 0.110 Uiso 1 1 calc R
C6 C 0.4731(8) 0.1379(6) 0.4771(5) 0.077(2) Uani 1 1 d .
H6 H 0.4123 0.1037 0.4992 0.092 Uiso 1 1 calc R
C7 C 0.4954(8) -0.0022(6) 0.2853(5) 0.076(2) Uani 1 1 d .
C8 C 0.6047(8) -0.0382(7) 0.2914(6) 0.088(3) Uani 1 1 d .
H8 H 0.6440 0.0036 0.3140 0.106 Uiso 1 1 calc R
C9 C 0.6528(10) -0.1377(8) 0.2630(7) 0.109(3) Uani 1 1 d .
H9 H 0.7253 -0.1642 0.2664 0.131 Uiso 1 1 calc R
C10 C 0.5909(13) -0.1973(8) 0.2294(7) 0.126(5) Uani 1 1 d .
H10 H 0.6234 -0.2642 0.2107 0.152 Uiso 1 1 calc R
C11 C 0.4838(13) -0.1617(9) 0.2225(9) 0.138(5) Uani 1 1 d .
H11 H 0.4423 -0.2033 0.2018 0.166 Uiso 1 1 calc R
C12 C 0.4415(10) -0.0588(8) 0.2486(7) 0.108(3) Uani 1 1 d .
H12 H 0.3722 -0.0287 0.2399 0.130 Uiso 1 1 calc R
C13 C 0.3047(7) 0.0934(6) 0.3849(5) 0.077(2) Uani 1 1 d .
C14 C 0.2242(7) 0.0774(6) 0.4355(5) 0.077(2) Uani 1 1 d .
C15 C 0.1283(8) 0.0561(6) 0.4953(5) 0.076(2) Uani 1 1 d .
C16 C 0.1115(8) 0.0792(6) 0.5698(4) 0.076(2) Uani 1 1 d .
H16 H 0.1676 0.1072 0.5853 0.092 Uiso 1 1 calc R
C17 C 0.0217(6) 0.0679(5) 0.6295(4) 0.0542(16) Uani 1 1 d .
H17 H 0.0175 0.0897 0.6823 0.065 Uiso 1 1 calc R
C18 C 0.0646(8) -0.0235(6) 0.3878(5) 0.082(2) Uani 1 1 d .
H18 H 0.1284 -0.0152 0.3485 0.098 Uiso 1 1 calc R
C19 C 0.0472(6) 0.0099(5) 0.4744(4) 0.0555(15) Uani 1 1 d .
C20 C 0.2609(5) 0.3567(5) 0.0818(4) 0.0497(14) Uani 1 1 d .
C21 C 0.1646(5) 0.4255(5) 0.0814(4) 0.0568(16) Uani 1 1 d .
H21 H 0.1056 0.4258 0.1264 0.068 Uiso 1 1 calc R
C22 C 0.1562(5) 0.4922(6) 0.0158(4) 0.0620(17) Uani 1 1 d .
H22 H 0.0914 0.5393 0.0160 0.074 Uiso 1 1 calc R
C23 C 0.2411(6) 0.4916(6) -0.0507(4) 0.0663(18) Uani 1 1 d .
H23 H 0.2343 0.5380 -0.0958 0.080 Uiso 1 1 calc R
C24 C 0.3355(6) 0.4237(7) -0.0514(4) 0.0653(19) Uani 1 1 d .
H24 H 0.3932 0.4226 -0.0974 0.078 Uiso 1 1 calc R
C25 C 0.3465(5) 0.3570(6) 0.0149(4) 0.0538(16) Uani 1 1 d .
H25 H 0.4123 0.3116 0.0148 0.065 Uiso 1 1 calc R
C26 C 0.2638(5) 0.1419(5) 0.1305(4) 0.0504(14) Uani 1 1 d .
C27 C 0.1770(5) 0.0900(5) 0.1608(4) 0.0532(15) Uani 1 1 d .
H27 H 0.1203 0.1191 0.2026 0.064 Uiso 1 1 calc R
C28 C 0.1721(6) -0.0038(6) 0.1307(5) 0.0677(19) Uani 1 1 d .
H28 H 0.1129 -0.0401 0.1529 0.081 Uiso 1 1 calc R
C29 C 0.2526(7) -0.0458(6) 0.0683(6) 0.080(2) Uani 1 1 d .
H29 H 0.2464 -0.1085 0.0457 0.097 Uiso 1 1 calc R
C30 C 0.3423(7) 0.0035(7) 0.0389(6) 0.093(3) Uani 1 1 d .
H30 H 0.3987 -0.0257 -0.0031 0.111 Uiso 1 1 calc R
C31 C 0.3485(6) 0.0963(7) 0.0718(6) 0.086(3) Uani 1 1 d .
H31 H 0.4113 0.1289 0.0539 0.103 Uiso 1 1 calc R
C32 C 0.1591(4) 0.2983(5) 0.2382(3) 0.0435(13) Uani 1 1 d .
C33 C 0.0877(5) 0.3188(5) 0.2948(4) 0.0444(13) Uani 1 1 d .
C34 C 0.0026(4) 0.3386(5) 0.3659(3) 0.0428(13) Uani 1 1 d .
C35 C -0.0384(5) 0.2558(5) 0.4092(3) 0.0477(14) Uani 1 1 d .
H35 H -0.0130 0.1875 0.3904 0.057 Uiso 1 1 calc R
C36 C -0.0372(4) 0.4427(4) 0.3919(3) 0.0384(12) Uani 1 1 d .
C37 C -0.0002(4) 0.5311(5) 0.3474(3) 0.0441(13) Uani 1 1 d .
H37 H 0.0509 0.5223 0.2977 0.053 Uiso 1 1 calc R
C38 C -0.0377(5) 0.6298(5) 0.3753(3) 0.0450(13) Uani 1 1 d .
H38 H -0.0115 0.6886 0.3454 0.054 Uiso 1 1 calc R
C39 C 0.5132(5) 0.4647(4) 0.3125(3) 0.0412(12) Uani 1 1 d .
C40 C 0.5005(5) 0.5208(6) 0.3811(4) 0.0624(18) Uani 1 1 d .
H40 H 0.4322 0.5313 0.4173 0.075 Uiso 1 1 calc R
C41 C 0.5878(6) 0.5620(6) 0.3973(5) 0.069(2) Uani 1 1 d .
H41 H 0.5788 0.6010 0.4440 0.083 Uiso 1 1 calc R
C42 C 0.6863(6) 0.5454(6) 0.3452(4) 0.0607(17) Uani 1 1 d .
H42 H 0.7464 0.5706 0.3573 0.073 Uiso 1 1 calc R
C43 C 0.6993(5) 0.4940(6) 0.2771(4) 0.0597(17) Uani 1 1 d .
H43 H 0.7671 0.4858 0.2401 0.072 Uiso 1 1 calc R
C44 C 0.6126(5) 0.4531(5) 0.2613(4) 0.0564(16) Uani 1 1 d .
H44 H 0.6226 0.4160 0.2136 0.068 Uiso 1 1 calc R
C45 C 0.3487(4) 0.5203(4) 0.2209(3) 0.0408(12) Uani 1 1 d .
C46 C 0.3982(5) 0.5221(5) 0.1398(4) 0.0488(14) Uani 1 1 d .
H46 H 0.4577 0.4706 0.1202 0.059 Uiso 1 1 calc R
C47 C 0.3611(6) 0.5989(6) 0.0872(4) 0.0602(17) Uani 1 1 d .
H47 H 0.3963 0.6007 0.0318 0.072 Uiso 1 1 calc R
C48 C 0.2748(6) 0.6713(6) 0.1144(5) 0.070(2) Uani 1 1 d .
H48 H 0.2493 0.7235 0.0781 0.084 Uiso 1 1 calc R
C49 C 0.2235(6) 0.6694(6) 0.1953(5) 0.0679(19) Uani 1 1 d .
H49 H 0.1624 0.7198 0.2139 0.081 Uiso 1 1 calc R
C50 C 0.2606(5) 0.5946(5) 0.2492(4) 0.0514(15) Uani 1 1 d .
H50 H 0.2262 0.5942 0.3047 0.062 Uiso 1 1 calc R
C51 C 0.3032(4) 0.4224(4) 0.3744(3) 0.0395(12) Uani 1 1 d .
C52 C 0.2349(4) 0.4261(4) 0.4351(3) 0.0389(12) Uani 1 1 d .
C53 C 0.1538(4) 0.4402(4) 0.5086(3) 0.0378(12) Uani 1 1 d .
C54 C 0.1139(4) 0.3570(5) 0.5528(3) 0.0419(12) Uani 1 1 d .
H54 H 0.1390 0.2888 0.5338 0.050 Uiso 1 1 calc R
C55 C 0.1165(4) 0.5438(4) 0.5358(3) 0.0379(12) Uani 1 1 d .
C56 C 0.1552(5) 0.6323(4) 0.4923(3) 0.0425(13) Uani 1 1 d .
H56 H 0.2084 0.6234 0.4437 0.051 Uiso 1 1 calc R
C57 C 0.1170(5) 0.7306(5) 0.5192(3) 0.0481(14) Uani 1 1 d .
H57 H 0.1438 0.7893 0.4896 0.058 Uiso 1 1 calc R
O1 O 0.9755(4) 0.8351(4) 0.2017(3) 0.0699(13) Uani 1 1 d .
N1 N 0.8977(6) 0.7623(6) 0.1175(4) 0.083(2) Uani 1 1 d .
C1S C 0.9308(7) 0.8387(7) 0.1442(5) 0.073(2) Uani 1 1 d .
H1S H 0.9196 0.9045 0.1167 0.088 Uiso 1 1 calc R
C2S C 0.9132(9) 0.6599(7) 0.1561(6) 0.095(3) Uani 1 1 d .
H2SA H 0.8839 0.6109 0.1289 0.143 Uiso 1 1 calc R
H2SB H 0.8756 0.6626 0.2129 0.143 Uiso 1 1 calc R
H2SC H 0.9906 0.6368 0.1527 0.143 Uiso 1 1 calc R
C3S C 0.8353(10) 0.7793(11) 0.0528(6) 0.121(4) Uani 1 1 d .
H3SA H 0.8174 0.7127 0.0406 0.182 Uiso 1 1 calc R
H3SB H 0.8788 0.8093 0.0043 0.182 Uiso 1 1 calc R
H3SC H 0.7685 0.8273 0.0708 0.182 Uiso 1 1 calc R
N2 N 0.8937(5) 0.1905(5) 0.1627(4) 0.0700(16) Uani 1 1 d .
O2 O 0.9206(5) 0.3615(6) 0.1443(5) 0.117(3) Uani 1 1 d .
C4S C 0.8949(6) 0.2854(7) 0.1870(6) 0.079(2) Uani 1 1 d .
H4S H 0.8736 0.2950 0.2434 0.095 Uiso 1 1 calc R
C5S C 0.8613(7) 0.1129(7) 0.2195(5) 0.079(2) Uani 1 1 d .
H5SA H 0.8648 0.0484 0.1921 0.118 Uiso 1 1 calc R
H5SB H 0.7868 0.1347 0.2484 0.118 Uiso 1 1 calc R
H5SC H 0.9092 0.1009 0.2579 0.118 Uiso 1 1 calc R
C6S C 0.9176(7) 0.1703(9) 0.0795(6) 0.097(3) Uani 1 1 d .
H6SA H 0.9129 0.0971 0.0729 0.146 Uiso 1 1 calc R
H6SB H 0.9909 0.1845 0.0551 0.146 Uiso 1 1 calc R
H6SC H 0.8656 0.2152 0.0528 0.146 Uiso 1 1 calc R

loop_
_atom_site_aniso_label
_atom_site_aniso_U_11
_atom_site_aniso_U_22
_atom_site_aniso_U_33
_atom_site_aniso_U_23
_atom_site_aniso_U_13
_atom_site_aniso_U_12
Cu1 0.0384(4) 0.0416(5) 0.0321(4) -0.0014(3) -0.0020(3) -0.0064(3)
I1 0.0378(2) 0.0524(3) 0.0332(2) -0.00397(15) -0.00006(15) -0.00550(15)
P1 0.0692(11) 0.0484(9) 0.0478(9) 0.0103(7) 0.0035(8) -0.0074(8)
P2 0.0345(7) 0.0512(9) 0.0376(7) -0.0119(6) -0.0004(6) -0.0079(6)
P3 0.0350(7) 0.0428(8) 0.0299(7) -0.0020(5) -0.0014(5) -0.0062(5)
C1 0.064(4) 0.067(5) 0.055(4) 0.019(3) 0.001(3) 0.001(3)
C2 0.072(5) 0.078(5) 0.048(4) 0.007(3) -0.013(3) -0.003(4)
C3 0.086(5) 0.092(6) 0.051(4) 0.001(4) -0.020(4) -0.007(4)
C4 0.109(7) 0.088(6) 0.059(5) 0.003(4) -0.012(5) -0.014(5)
C5 0.134(8) 0.085(6) 0.052(5) 0.002(4) -0.010(5) -0.022(6)
C6 0.106(6) 0.059(5) 0.061(5) -0.004(3) -0.002(4) -0.018(4)
C7 0.099(6) 0.057(5) 0.067(5) 0.006(3) -0.012(4) -0.012(4)
C8 0.088(6) 0.077(6) 0.089(6) -0.009(4) 0.001(5) -0.005(4)
C9 0.116(8) 0.084(7) 0.113(8) -0.027(6) -0.004(7) 0.013(6)
C10 0.200(14) 0.065(6) 0.108(8) -0.028(5) -0.033(9) 0.009(8)
C11 0.175(13) 0.084(7) 0.165(12) -0.028(7) -0.087(11) 0.033(8)
C12 0.126(9) 0.078(7) 0.141(10) -0.015(6) -0.068(8) -0.011(6)
C13 0.087(6) 0.065(5) 0.073(5) 0.026(4) -0.005(4) -0.022(4)
C14 0.095(6) 0.063(5) 0.073(5) 0.013(4) -0.012(5) -0.027(4)
C15 0.108(6) 0.058(5) 0.069(5) 0.011(4) -0.024(5) -0.029(4)
C16 0.104(6) 0.066(5) 0.050(4) 0.018(3) -0.002(4) -0.016(4)
C17 0.088(5) 0.045(4) 0.034(3) -0.002(2) -0.011(3) -0.024(3)
C18 0.098(6) 0.050(4) 0.086(6) 0.027(4) -0.007(5) -0.009(4)
C19 0.077(4) 0.038(3) 0.049(4) 0.009(3) -0.004(3) -0.019(3)
C20 0.039(3) 0.066(4) 0.044(3) -0.009(3) -0.005(3) -0.011(3)
C21 0.045(3) 0.067(4) 0.056(4) -0.008(3) -0.004(3) -0.008(3)
C22 0.046(4) 0.077(5) 0.060(4) 0.004(3) -0.013(3) -0.001(3)
C23 0.058(4) 0.087(5) 0.054(4) 0.007(3) -0.017(3) -0.010(4)
C24 0.049(4) 0.099(6) 0.048(4) -0.003(3) -0.006(3) -0.017(4)
C25 0.039(3) 0.080(5) 0.040(3) -0.005(3) -0.006(3) -0.005(3)
C26 0.047(3) 0.053(4) 0.051(4) -0.017(3) -0.004(3) -0.008(3)
C27 0.042(3) 0.058(4) 0.058(4) -0.009(3) -0.006(3) -0.006(3)
C28 0.056(4) 0.054(4) 0.097(6) -0.010(4) -0.016(4) -0.015(3)
C29 0.080(5) 0.059(5) 0.104(6) -0.033(4) -0.009(5) -0.015(4)
C30 0.081(6) 0.086(6) 0.107(7) -0.061(5) 0.011(5) -0.019(5)
C31 0.061(5) 0.100(7) 0.095(6) -0.054(5) 0.015(4) -0.030(4)
C32 0.038(3) 0.051(3) 0.041(3) -0.012(2) -0.002(3) -0.008(2)
C33 0.037(3) 0.055(4) 0.043(3) -0.009(3) -0.009(3) -0.006(2)
C34 0.033(3) 0.062(4) 0.032(3) -0.007(2) -0.006(2) -0.002(2)
C35 0.047(3) 0.054(4) 0.040(3) -0.011(3) -0.007(3) 0.002(3)
C36 0.033(3) 0.052(3) 0.029(3) -0.005(2) -0.003(2) -0.006(2)
C37 0.037(3) 0.065(4) 0.030(3) -0.006(2) 0.000(2) -0.015(3)
C38 0.045(3) 0.056(4) 0.034(3) -0.001(2) -0.003(2) -0.017(3)
C39 0.043(3) 0.047(3) 0.033(3) 0.002(2) -0.006(2) -0.009(2)
C40 0.048(4) 0.076(5) 0.062(4) -0.020(3) -0.004(3) -0.006(3)
C41 0.066(5) 0.076(5) 0.072(5) -0.027(4) -0.015(4) -0.015(4)
C42 0.056(4) 0.075(5) 0.058(4) -0.004(3) -0.021(3) -0.017(3)
C43 0.048(4) 0.079(5) 0.056(4) -0.006(3) -0.010(3) -0.019(3)
C44 0.052(4) 0.066(4) 0.051(4) -0.003(3) -0.007(3) -0.014(3)
C45 0.041(3) 0.042(3) 0.040(3) 0.001(2) -0.007(2) -0.009(2)
C46 0.048(3) 0.049(3) 0.047(3) 0.005(3) -0.004(3) -0.012(3)
C47 0.064(4) 0.071(5) 0.047(4) 0.017(3) -0.013(3) -0.020(3)
C48 0.072(5) 0.065(5) 0.068(5) 0.024(4) -0.015(4) -0.012(4)
C49 0.062(4) 0.061(4) 0.074(5) 0.013(3) -0.012(4) 0.000(3)
C50 0.047(3) 0.056(4) 0.048(3) 0.006(3) -0.005(3) -0.007(3)
C51 0.043(3) 0.042(3) 0.032(3) -0.006(2) -0.004(3) -0.006(2)
C52 0.036(3) 0.044(3) 0.035(3) -0.004(2) -0.004(2) -0.006(2)
C53 0.035(3) 0.051(3) 0.027(3) -0.003(2) -0.005(2) -0.006(2)
C54 0.044(3) 0.048(3) 0.035(3) -0.007(2) -0.008(2) -0.010(2)
C55 0.034(3) 0.049(3) 0.031(3) -0.004(2) -0.006(2) -0.004(2)
C56 0.041(3) 0.051(3) 0.031(3) -0.004(2) 0.001(2) -0.007(2)
C57 0.050(3) 0.052(4) 0.039(3) 0.000(2) -0.002(3) -0.006(3)
O1 0.068(3) 0.085(4) 0.062(3) -0.018(2) -0.021(2) -0.010(2)
N1 0.096(5) 0.106(6) 0.060(4) 0.001(4) -0.026(4) -0.044(4)
C1S 0.082(5) 0.081(5) 0.065(5) -0.018(4) -0.019(4) -0.026(4)
C2S 0.122(8) 0.083(6) 0.086(6) -0.004(5) -0.025(6) -0.031(5)
C3S 0.133(9) 0.179(12) 0.077(6) 0.020(7) -0.050(6) -0.074(8)
N2 0.052(3) 0.076(5) 0.080(4) 0.008(3) -0.017(3) -0.003(3)
O2 0.076(4) 0.121(6) 0.156(7) 0.055(5) -0.040(4) -0.025(4)
C4S 0.062(5) 0.088(6) 0.087(6) 0.014(5) -0.024(4) -0.009(4)
C5S 0.069(5) 0.089(6) 0.072(5) 0.004(4) -0.012(4) 0.000(4)
C6S 0.063(5) 0.137(8) 0.079(6) -0.003(5) -0.015(4) 0.022(5)

loop_
_atom_type_symbol
_atom_type_description
_atom_type_scat_dispersion_real
_atom_type_scat_dispersion_imag
_atom_type_scat_source
C C 0.0181 0.0091 'International Tables Vol C Tables 4.2.6.8 and 6.1.1.4'
H H 0.0000 0.0000 'International Tables Vol C Tables 4.2.6.8 and 6.1.1.4'
N N 0.0311 0.0180 'International Tables Vol C Tables 4.2.6.8 and 6.1.1.4'
O O 0.0492 0.0322 'International Tables Vol C Tables 4.2.6.8 and 6.1.1.4'
P P 0.2955 0.4335 'International Tables Vol C Tables 4.2.6.8 and 6.1.1.4'
Cu Cu -1.9646 0.5888 'International Tables Vol C Tables 4.2.6.8 and 6.1.1.4'
I I -0.3257 6.8362 'International Tables Vol C Tables 4.2.6.8 and 6.1.1.4'

loop_
_geom_angle_atom_site_label_1
_geom_angle_atom_site_label_2
_geom_angle_atom_site_label_3
_geom_angle
_geom_angle_site_symmetry_1
_geom_angle_site_symmetry_3
P2 Cu1 P3 105.72(6) . .
P2 Cu1 P1 111.76(7) . .
P3 Cu1 P1 109.88(6) . .
P2 Cu1 I1 110.46(4) . .
P3 Cu1 I1 112.22(4) . .
P1 Cu1 I1 106.88(5) . .
C13 P1 C7 103.0(4) . .
C13 P1 C1 100.9(4) . .
C7 P1 C1 104.4(4) . .
C13 P1 Cu1 121.2(3) . .
C7 P1 Cu1 116.1(3) . .
C1 P1 Cu1 109.2(2) . .
C32 P2 C20 103.0(3) . .
C32 P2 C26 103.7(3) . .
C20 P2 C26 103.1(3) . .
C32 P2 Cu1 109.2(2) . .
C20 P2 Cu1 122.0(2) . .
C26 P2 Cu1 113.9(2) . .
C51 P3 C45 102.4(3) . .
C51 P3 C39 102.0(3) . .
C45 P3 C39 102.6(2) . .
C51 P3 Cu1 113.02(19) . .
C45 P3 Cu1 110.92(18) . .
C39 P3 Cu1 123.45(19) . .
C6 C1 C2 115.1(8) . .
C6 C1 P1 126.9(7) . .
C2 C1 P1 117.9(5) . .
C3 C2 C1 122.7(7) . .
C3 C2 H2 118.6 . .
C1 C2 H2 118.6 . .
C4 C3 C2 117.5(9) . .
C4 C3 H3 121.2 . .
C2 C3 H3 121.2 . .
C5 C4 C3 121.3(9) . .
C5 C4 H4 119.4 . .
C3 C4 H4 119.4 . .
C4 C5 C6 120.4(8) . .
C4 C5 H5 119.8 . .
C6 C5 H5 119.8 . .
C1 C6 C5 123.0(9) . .
C1 C6 H6 118.5 . .
C5 C6 H6 118.5 . .
C12 C7 C8 120.8(9) . .
C12 C7 P1 117.3(8) . .
C8 C7 P1 121.8(7) . .
C9 C8 C7 118.4(10) . .
C9 C8 H8 120.8 . .
C7 C8 H8 120.8 . .
C8 C9 C10 118.8(11) . .
C8 C9 H9 120.6 . .
C10 C9 H9 120.6 . .
C11 C10 C9 123.0(10) . .
C11 C10 H10 118.5 . .
C9 C10 H10 118.5 . .
C10 C11 C12 115.5(12) . .
C10 C11 H11 122.2 . .
C12 C11 H11 122.2 . .
C7 C12 C11 123.1(11) . .
C7 C12 H12 118.5 . .
C11 C12 H12 118.5 . .
C14 C13 P1 172.9(9) . .
C13 C14 C15 178.8(10) . .
C16 C15 C19 115.5(8) . .
C16 C15 C14 123.0(8) . .
C19 C15 C14 121.5(7) . .
C15 C16 C17 127.6(9) . .
C15 C16 H16 116.2 . .
C17 C16 H16 116.2 . .
C16 C17 C18 120.0(7) . 2_556
C16 C17 H17 120.0 . .
C18 C17 H17 120.0 2_556 .
C17 C18 C19 114.9(7) 2_556 .
C17 C18 H18 122.6 2_556 .
C19 C18 H18 122.6 . .
C19 C19 C15 125.7(8) 2_556 .
C19 C19 C18 116.3(8) 2_556 .
C15 C19 C18 117.9(7) . .
C25 C20 C21 119.2(6) . .
C25 C20 P2 118.1(5) . .
C21 C20 P2 122.7(5) . .
C22 C21 C20 119.8(6) . .
C22 C21 H21 120.1 . .
C20 C21 H21 120.1 . .
C21 C22 C23 120.7(6) . .
C21 C22 H22 119.6 . .
C23 C22 H22 119.6 . .
C24 C23 C22 120.0(7) . .
C24 C23 H23 120.0 . .
C22 C23 H23 120.0 . .
C23 C24 C25 120.2(6) . .
C23 C24 H24 119.9 . .
C25 C24 H24 119.9 . .
C24 C25 C20 120.0(6) . .
C24 C25 H25 120.0 . .
C20 C25 H25 120.0 . .
C27 C26 C31 119.3(6) . .
C27 C26 P2 123.9(5) . .
C31 C26 P2 116.8(5) . .
C26 C27 C28 120.2(6) . .
C26 C27 H27 119.9 . .
C28 C27 H27 119.9 . .
C27 C28 C29 120.6(7) . .
C27 C28 H28 119.7 . .
C29 C28 H28 119.7 . .
C30 C29 C28 120.0(7) . .
C30 C29 H29 120.0 . .
C28 C29 H29 120.0 . .
C29 C30 C31 118.9(7) . .
C29 C30 H30 120.5 . .
C31 C30 H30 120.5 . .
C30 C31 C26 120.8(7) . .
C30 C31 H31 119.6 . .
C26 C31 H31 119.6 . .
C33 C32 P2 170.4(5) . .
C32 C33 C34 176.9(7) . .
C35 C34 C36 120.1(5) . .
C35 C34 C33 118.7(5) . .
C36 C34 C33 121.2(5) . .
C34 C35 C57 121.4(5) . 2_566
C34 C35 H35 119.3 . .
C57 C35 H35 119.3 2_566 .
C55 C36 C37 119.6(5) 2_566 .
C55 C36 C34 118.3(5) 2_566 .
C37 C36 C34 122.2(5) . .
C38 C37 C36 120.7(5) . .
C38 C37 H37 119.6 . .
C36 C37 H37 119.6 . .
C37 C38 C54 119.7(5) . 2_566
C37 C38 H38 120.2 . .
C54 C38 H38 120.2 2_566 .
C44 C39 C40 117.7(6) . .
C44 C39 P3 118.9(5) . .
C40 C39 P3 123.3(5) . .
C39 C40 C41 120.5(6) . .
C39 C40 H40 119.7 . .
C41 C40 H40 119.7 . .
C42 C41 C40 119.3(6) . .
C42 C41 H41 120.4 . .
C40 C41 H41 120.4 . .
C43 C42 C41 121.0(6) . .
C43 C42 H42 119.5 . .
C41 C42 H42 119.5 . .
C42 C43 C44 119.4(7) . .
C42 C43 H43 120.3 . .
C44 C43 H43 120.3 . .
C39 C44 C43 122.0(6) . .
C39 C44 H44 119.0 . .
C43 C44 H44 119.0 . .
C46 C45 C50 119.7(5) . .
C46 C45 P3 116.5(4) . .
C50 C45 P3 123.7(4) . .
C45 C46 C47 120.3(6) . .
C45 C46 H46 119.9 . .
C47 C46 H46 119.9 . .
C48 C47 C46 120.2(6) . .
C48 C47 H47 119.9 . .
C46 C47 H47 119.9 . .
C47 C48 C49 120.1(7) . .
C47 C48 H48 120.0 . .
C49 C48 H48 120.0 . .
C48 C49 C50 120.6(7) . .
C48 C49 H49 119.7 . .
C50 C49 H49 119.7 . .
C49 C50 C45 119.1(6) . .
C49 C50 H50 120.4 . .
C45 C50 H50 120.4 . .
C52 C51 P3 178.2(5) . .
C51 C52 C53 174.9(6) . .
C54 C53 C55 120.2(5) . .
C54 C53 C52 121.4(5) . .
C55 C53 C52 118.4(5) . .
C53 C54 C38 121.5(5) . 2_566
C53 C54 H54 119.2 . .
C38 C54 H54 119.2 2_566 .
C36 C55 C56 119.4(5) 2_566 .
C36 C55 C53 118.2(5) 2_566 .
C56 C55 C53 122.3(5) . .
C57 C56 C55 121.0(5) . .
C57 C56 H56 119.5 . .
C55 C56 H56 119.5 . .
C56 C57 C35 119.7(6) . 2_566
C56 C57 H57 120.2 . .
C35 C57 H57 120.2 2_566 .
C1S N1 C2S 119.5(7) . .
C1S N1 C3S 121.1(9) . .
C2S N1 C3S 119.1(8) . .
O1 C1S N1 126.7(9) . .
O1 C1S H1S 116.7 . .
N1 C1S H1S 116.7 . .
N1 C2S H2SA 109.5 . .
N1 C2S H2SB 109.5 . .
H2SA C2S H2SB 109.5 . .
N1 C2S H2SC 109.5 . .
H2SA C2S H2SC 109.5 . .
H2SB C2S H2SC 109.5 . .
N1 C3S H3SA 109.5 . .
N1 C3S H3SB 109.5 . .
H3SA C3S H3SB 109.5 . .
N1 C3S H3SC 109.5 . .
H3SA C3S H3SC 109.5 . .
H3SB C3S H3SC 109.5 . .
C4S N2 C5S 119.5(8) . .
C4S N2 C6S 120.6(8) . .
C5S N2 C6S 119.7(8) . .
O2 C4S N2 127.0(10) . .
O2 C4S H4S 116.5 . .
N2 C4S H4S 116.5 . .
N2 C5S H5SA 109.5 . .
N2 C5S H5SB 109.5 . .
H5SA C5S H5SB 109.5 . .
N2 C5S H5SC 109.5 . .
H5SA C5S H5SC 109.5 . .
H5SB C5S H5SC 109.5 . .
N2 C6S H6SA 109.5 . .
N2 C6S H6SB 109.5 . .
H6SA C6S H6SB 109.5 . .
N2 C6S H6SC 109.5 . .
H6SA C6S H6SC 109.5 . .
H6SB C6S H6SC 109.5 . .

loop_
_geom_bond_atom_site_label_1
_geom_bond_atom_site_label_2
_geom_bond_distance
_geom_bond_site_symmetry_2
Cu1 P2 2.2650(16) .
Cu1 P3 2.2801(15) .
Cu1 P1 2.2839(17) .
Cu1 I1 2.5898(8) .
P1 C13 1.768(8) .
P1 C7 1.828(8) .
P1 C1 1.847(9) .
P2 C32 1.756(6) .
P2 C20 1.820(7) .
P2 C26 1.821(6) .
P3 C51 1.756(5) .
P3 C45 1.833(5) .
P3 C39 1.834(6) .
C1 C6 1.356(10) .
C1 C2 1.411(11) .
C2 C3 1.383(11) .
C2 H2 0.9500 .
C3 C4 1.371(11) .
C3 H3 0.9500 .
C4 C5 1.329(13) .
C4 H4 0.9500 .
C5 C6 1.369(13) .
C5 H5 0.9500 .
C6 H6 0.9500 .
C7 C12 1.353(12) .
C7 C8 1.429(13) .
C8 C9 1.414(13) .
C8 H8 0.9500 .
C9 C10 1.423(17) .
C9 H9 0.9500 .
C10 C11 1.404(18) .
C10 H10 0.9500 .
C11 C12 1.427(14) .
C11 H11 0.9500 .
C12 H12 0.9500 .
C13 C14 1.224(11) .
C14 C15 1.462(12) .
C15 C16 1.287(11) .
C15 C19 1.401(11) .
C16 C17 1.375(10) .
C16 H16 0.9500 .
C17 C18 1.420(11) 2_556
C17 H17 0.9500 .
C18 C17 1.420(11) 2_556
C18 C19 1.526(11) .
C18 H18 0.9500 .
C19 C19 1.373(13) 2_556
C20 C25 1.395(8) .
C20 C21 1.405(9) .
C21 C22 1.373(10) .
C21 H21 0.9500 .
C22 C23 1.385(10) .
C22 H22 0.9500 .
C23 C24 1.379(10) .
C23 H23 0.9500 .
C24 C25 1.388(10) .
C24 H24 0.9500 .
C25 H25 0.9500 .
C26 C27 1.375(9) .
C26 C31 1.391(9) .
C27 C28 1.376(9) .
C27 H27 0.9500 .
C28 C29 1.384(11) .
C28 H28 0.9500 .
C29 C30 1.383(12) .
C29 H29 0.9500 .
C30 C31 1.389(11) .
C30 H30 0.9500 .
C31 H31 0.9500 .
C32 C33 1.187(8) .
C33 C34 1.447(8) .
C34 C35 1.367(9) .
C34 C36 1.438(8) .
C35 C57 1.401(8) 2_566
C35 H35 0.9500 .
C36 C55 1.414(7) 2_566
C36 C37 1.415(8) .
C37 C38 1.379(8) .
C37 H37 0.9500 .
C38 C54 1.391(8) 2_566
C38 H38 0.9500 .
C39 C44 1.368(9) .
C39 C40 1.389(9) .
C40 C41 1.402(10) .
C40 H40 0.9500 .
C41 C42 1.368(10) .
C41 H41 0.9500 .
C42 C43 1.348(10) .
C42 H42 0.9500 .
C43 C44 1.389(9) .
C43 H43 0.9500 .
C44 H44 0.9500 .
C45 C46 1.385(8) .
C45 C50 1.387(8) .
C46 C47 1.388(9) .
C46 H46 0.9500 .
C47 C48 1.355(11) .
C47 H47 0.9500 .
C48 C49 1.387(11) .
C48 H48 0.9500 .
C49 C50 1.387(9) .
C49 H49 0.9500 .
C50 H50 0.9500 .
C51 C52 1.195(8) .
C52 C53 1.442(7) .
C53 C54 1.371(8) .
C53 C55 1.432(8) .
C54 C38 1.391(8) 2_566
C54 H54 0.9500 .
C55 C36 1.414(7) 2_566
C55 C56 1.418(8) .
C56 C57 1.370(8) .
C56 H56 0.9500 .
C57 C35 1.401(8) 2_566
C57 H57 0.9500 .
O1 C1S 1.233(9) .
N1 C1S 1.289(10) .
N1 C2S 1.444(11) .
N1 C3S 1.480(11) .
C1S H1S 0.9500 .
C2S H2SA 0.9800 .
C2S H2SB 0.9800 .
C2S H2SC 0.9800 .
C3S H3SA 0.9800 .
C3S H3SB 0.9800 .
C3S H3SC 0.9800 .
N2 C4S 1.334(11) .
N2 C5S 1.390(10) .
N2 C6S 1.417(11) .
O2 C4S 1.227(10) .
C4S H4S 0.9500 .
C5S H5SA 0.9800 .
C5S H5SB 0.9800 .
C5S H5SC 0.9800 .
C6S H6SA 0.9800 .
C6S H6SB 0.9800 .
C6S H6SC 0.9800 .
